data_7703489
loop_
_publ_author_name
'Leforestier, Baptiste'
'Gyton, Matthew R.'
'Chaplin, Adrian B.'

_publ_section_title
;
 Synthesis and group 9 complexes of macrocyclic PCP and POCOP pincer
 ligands.
;
_journal_issue 7
_journal_name_full 'Dalton transactions (Cambridge, England : 2003)'
_journal_page_first 2087
_journal_page_last 2101
_journal_paper_doi 10.1039/c9dt04835a
_journal_volume 49
_journal_year 2020
_chemical_formula_moiety 'C29 H49 Cl2 O3 P2 Rh'
_chemical_formula_sum 'C29 H49 Cl2 O3 P2 Rh'
_chemical_formula_weight 681.43
_chemical_melting_point ?
_space_group_crystal_system orthorhombic
_space_group_IT_number 61
_space_group_name_Hall '-P 2ac 2ab'
_space_group_name_H-M_alt 'P b c a'
_atom_sites_solution_hydrogens geom
_atom_sites_solution_primary dual
_atom_sites_solution_secondary difmap
_audit_creation_date 2019-04-17
_audit_creation_method
;
Olex2 1.2
(compiled 2018.05.29 svn.r3510 for OlexSys, GUI svn.r5506)
;
_audit_update_record
;
2019-12-18 deposited with the CCDC.	2020-01-27 downloaded from the CCDC.
;
_cell_angle_alpha 90
_cell_angle_beta 90
_cell_angle_gamma 90
_cell_formula_units_Z 8
_cell_length_a 12.40495(16)
_cell_length_b 13.12123(13)
_cell_length_c 39.3620(5)
_cell_measurement_reflns_used 18605
_cell_measurement_temperature 150(2)
_cell_measurement_theta_max 73.3900
_cell_measurement_theta_min 4.1820
_cell_volume 6406.88(13)
_computing_cell_refinement 'CrysAlisPro 1.171.40.45a (Rigaku OD, 2019)'
_computing_data_collection 'CrysAlisPro 1.171.40.45a (Rigaku OD, 2019)'
_computing_data_reduction 'CrysAlisPro 1.171.40.45a (Rigaku OD, 2019)'
_computing_molecular_graphics 'Olex2 (Dolomanov et al., 2009)'
_computing_publication_material 'Olex2 (Dolomanov et al., 2009)'
_computing_structure_refinement 'ShelXL (Sheldrick, 2015)'
_computing_structure_solution 'ShelXT (Sheldrick, 2015)'
_diffrn_ambient_environment N~2~
_diffrn_ambient_temperature 150(2)
_diffrn_detector 'CCD plate'
_diffrn_detector_area_resol_mean 5.3046
_diffrn_detector_type AtlasS2
_diffrn_measured_fraction_theta_full 0.999
_diffrn_measured_fraction_theta_max 0.999
_diffrn_measurement_details
;
List of Runs (angles in degrees, time in seconds):

  # Type    Start    End  Width  t~exp~   \w     \q     \k     \f   Frames
#--------------------------------------------------------------------------
  1  \w    -66.00  33.00   1.00    6.00    --  -41.82  37.00 -30.00   99
  2  \w     23.00  98.00   1.00    6.00    --   41.82-125.00 -60.00   75
  3  \w     72.00 118.00   1.00    6.00    --   41.82 160.00-102.00   46
  4  \w     94.00 178.00   1.00   24.00    --  107.00 125.00   0.00   84
  5  \w     34.00 118.00   1.00   24.00    --  107.00-125.00  60.00   84
  6  \w     94.00 178.00   1.00   24.00    --  107.00 125.00 -90.00   84
  7  \w     94.00 178.00   1.00   24.00    --  107.00 125.00 120.00   84
  8  \w     34.00 133.00   1.00   24.00    --  107.00 -45.00 150.00   99
  9  \w     35.00 136.00   1.00   24.00    --  107.00 -61.00   0.00  101
 10  \w     24.00 110.00   1.00   24.00    --  107.00 -94.00 -90.00   86
 11  \w   -114.00 -13.00   1.00    6.00    --  -41.82 -59.00  90.00  101
 12  \w   -114.00 -14.00   1.00    6.00    --  -41.82 -57.00 -30.00  100
 13  \w   -114.00 -14.00   1.00    6.00    --  -41.82 -57.00-150.00  100
 14  \w     81.00 178.00   1.00   24.00    --  107.00  45.00 -30.00   97
 15  \w     81.00 178.00   1.00   24.00    --  107.00  45.00  90.00   97
 16  \w     81.00 171.00   1.00   24.00    --  107.00  45.00  30.00   90
 17  \w     81.00 178.00   1.00   24.00    --  107.00  45.00 150.00   97
;
_diffrn_measurement_device 'four-circle diffractometer'
_diffrn_measurement_device_type 'Rigaku Oxford Diffraction: SuperNova, Dual, Cu at zero, AtlasS2'
_diffrn_measurement_method '\w scans'
_diffrn_orient_matrix_type 'CrysAlisPro convention (1999,Acta A55,543-557)'
_diffrn_orient_matrix_UB_11 -0.0731563000
_diffrn_orient_matrix_UB_12 -0.0774331000
_diffrn_orient_matrix_UB_13 -0.0182936000
_diffrn_orient_matrix_UB_21 0.0526707000
_diffrn_orient_matrix_UB_22 0.0280389000
_diffrn_orient_matrix_UB_23 -0.0341999000
_diffrn_orient_matrix_UB_31 0.0853942000
_diffrn_orient_matrix_UB_32 -0.0836048000
_diffrn_orient_matrix_UB_33 0.0054285000
_diffrn_radiation_monochromator mirror
_diffrn_radiation_probe x-ray
_diffrn_radiation_type CuK\a
_diffrn_radiation_wavelength 1.54184
_diffrn_reflns_av_R_equivalents 0.0616
_diffrn_reflns_av_unetI/netI 0.0289
_diffrn_reflns_Laue_measured_fraction_full 0.999
_diffrn_reflns_Laue_measured_fraction_max 0.999
_diffrn_reflns_limit_h_max 15
_diffrn_reflns_limit_h_min -14
_diffrn_reflns_limit_k_max 15
_diffrn_reflns_limit_k_min -16
_diffrn_reflns_limit_l_max 48
_diffrn_reflns_limit_l_min -37
_diffrn_reflns_number 54793
_diffrn_reflns_point_group_measured_fraction_full 0.999
_diffrn_reflns_point_group_measured_fraction_max 0.999
_diffrn_reflns_theta_full 70.068
_diffrn_reflns_theta_max 70.068
_diffrn_reflns_theta_min 6.660
_diffrn_source 'micro-focus sealed X-ray tube'
_diffrn_source_type 'SuperNova (Cu) X-ray Source'
_exptl_absorpt_coefficient_mu 7.004
_exptl_absorpt_correction_T_max 1.000
_exptl_absorpt_correction_T_min 0.448
_exptl_absorpt_correction_type gaussian
_exptl_absorpt_process_details
;
CrysAlisPro 1.171.40.45a (Rigaku Oxford Diffraction, 2019)
Numerical absorption correction based on gaussian integration over
			a multifaceted crystal model
Empirical absorption correction using spherical harmonics,
 implemented in SCALE3 ABSPACK scaling algorithm.
;
_exptl_crystal_colour yellow
_exptl_crystal_colour_primary yellow
_exptl_crystal_density_diffrn 1.413
_exptl_crystal_density_meas ?
_exptl_crystal_description block
_exptl_crystal_F_000 2848
_exptl_crystal_recrystallization_method 'Crystals grown from hexane at 293 K'
_exptl_crystal_size_max 0.146
_exptl_crystal_size_mid 0.089
_exptl_crystal_size_min 0.023
_refine_diff_density_max 0.795
_refine_diff_density_min -1.028
_refine_diff_density_rms 0.097
_refine_ls_extinction_method none
_refine_ls_goodness_of_fit_ref 1.267
_refine_ls_hydrogen_treatment constr
_refine_ls_matrix_type full
_refine_ls_number_parameters 377
_refine_ls_number_reflns 6061
_refine_ls_number_restraints 258
_refine_ls_restrained_S_all 1.253
_refine_ls_R_factor_all 0.0564
_refine_ls_R_factor_gt 0.0514
_refine_ls_shift/su_max 0.001
_refine_ls_shift/su_mean 0.000
_refine_ls_structure_factor_coef Fsqd
_refine_ls_weighting_details 'w=1/[\s^2^(Fo^2^)+34.5544P] where P=(Fo^2^+2Fc^2^)/3'
_refine_ls_weighting_scheme calc
_refine_ls_wR_factor_gt 0.1078
_refine_ls_wR_factor_ref 0.1100
_reflns_Friedel_coverage 0.000
_reflns_number_gt 5477
_reflns_number_total 6061
_reflns_threshold_expression 'I > 2\s(I)'
_cod_data_source_file c9dt04835a3.cif
_cod_data_source_block 0471abc19s
_cod_depositor_comments
;
The following automatic conversions were performed:

data item '_chemical_melting_point' value 'not measured' was changed
to '?' -- the value is undefined or not given.

data item '_exptl_crystal_density_meas' value 'not measured' was
changed to '?' -- the value is perceived as not measured.

Automatic conversion script
Id: cif_fix_values 7556 2019-12-06 15:28:31Z antanas 

 Adding full bibliography for 7703488--7703497.cif.
;
_cod_database_code 7703489
_shelx_shelxl_version_number 2014/7
_shelx_space_group_comment
;
The symmetry employed for this shelxl refinement is uniquely defined
by the following loop, which should always be used as a source of
symmetry information in preference to the above space-group names.
They are only intended as comments.
;
_olex2_refinement_description
;
1. Fixed Uiso
 At 1.2 times of:
  All C(H) groups, All C(H,H) groups, All C(H,H,H,H) groups
 At 1.5 times of:
  All C(H,H,H) groups
2. Restrained distances
 C219-C118 \\sim C119-C118 \\sim C220-C219 \\sim C120-C119 \\sim C220-C121
\\sim C121-C120 \\sim C122-
 C121 \\sim C222-C121 \\sim C123-C122 \\sim C223-C222 \\sim C223-C124 \\sim
C124-C123
 with sigma of 0.01
3. Uiso/Uaniso restraints and constraints
C118 \\sim C119 \\sim C120 \\sim C121 \\sim C122 \\sim C123 \\sim C124 \\sim
C219 \\sim C220 \\sim C222 \\sim C223: within 2A with sigma of 0.01 and sigma
for terminal atoms of 0.02
Uanis(C118) \\sim Ueq, Uanis(C121) \\sim Ueq, Uanis(C124) \\sim Ueq,
Uanis(C119) \\sim Ueq, Uanis(C120) \\sim Ueq, Uanis(C122) \\sim Ueq,
Uanis(C123) \\sim Ueq, Uanis(C220) \\sim Ueq, Uanis(C222) \\sim Ueq,
Uanis(C219) \\sim Ueq, Uanis(C223) \\sim Ueq: with sigma of 0.007 and sigma for
terminal atoms of 0.014
4. Others
 Sof(H11W)=Sof(H11X)=Sof(H12E)=Sof(H12F)=Sof(H12M)=Sof(H12N)=Sof(C219)=
 Sof(H21A)=Sof(H21B)=Sof(C220)=Sof(H22A)=Sof(H22B)=Sof(C222)=Sof(H22C)=
 Sof(H22D)=Sof(C223)=Sof(H22E)=Sof(H22F)=1-FVAR(1)
 Sof(H11U)=Sof(H11V)=Sof(C119)=Sof(H11Y)=Sof(H)=Sof(C120)=Sof(H12A)=Sof(H12B)=
 Sof(H12C)=Sof(H12D)=Sof(C122)=Sof(H12G)=Sof(H12H)=Sof(C123)=Sof(H12I)=
 Sof(H12J)=Sof(H12K)=Sof(H12L)=FVAR(1)
5.a Secondary CH2 refined with riding coordinates:
 C117(H11S,H11T), C118(H11U,H11V), C118(H11W,H11X), C119(H11Y,H), C120(H12A,
 H12B), C121(H12C,H12D), C121(H12E,H12F), C122(H12G,H12H), C123(H12I,H12J),
 C124(H12K,H12L), C124(H12M,H12N), C125(H12O,H12P), C126(H12Q,H12R), C127(H12S,
 H12T), C128(H12U,H12V), C129(H12W,H12X), C130(H13A,H13B), C219(H21A,H21B),
 C220(H22A,H22B), C222(H22C,H22D), C223(H22E,H22F)
5.b Aromatic/amide H refined with riding coordinates:
 C103(H103), C104(H104), C105(H105)
5.c Idealised Me refined as rotating group:
 C110(H11A,H11B,H11C), C111(H11D,H11E,H11F), C112(H11G,H11H,H11I), C114(H11J,
 H11K,H11L), C115(H11M,H11N,H11O), C116(H11P,H11Q,H11R)
;
_olex2_submission_special_instructions 'No special instructions were received'
_oxdiff_exptl_absorpt_empirical_details
;
Empirical correction (ABSPACK) includes:
- Absorption correction using spherical harmonics
- Frame scaling
;
_oxdiff_exptl_absorpt_empirical_full_max 48.321
_oxdiff_exptl_absorpt_empirical_full_min 0.472

loop_
_space_group_symop_operation_xyz
'x, y, z'
'-x+1/2, -y, z+1/2'
'-x, y+1/2, -z+1/2'
'x+1/2, -y+1/2, -z'
'-x, -y, -z'
'x-1/2, y, -z-1/2'
'x, -y-1/2, z-1/2'
'-x-1/2, y-1/2, z'

loop_
_atom_site_label
_atom_site_type_symbol
_atom_site_fract_x
_atom_site_fract_y
_atom_site_fract_z
_atom_site_U_iso_or_equiv
_atom_site_adp_type
_atom_site_occupancy
_atom_site_site_symmetry_order
_atom_site_calc_flag
_atom_site_refinement_flags_posn
_atom_site_refinement_flags_adp
_atom_site_refinement_flags_occupancy
_atom_site_disorder_assembly
_atom_site_disorder_group
Rh1 Rh 0.54801(3) 0.72002(3) 0.39629(2) 0.01853(10) Uani 1 1 d . . . . .
Cl6 Cl 0.44837(10) 0.59341(10) 0.42515(3) 0.0317(3) Uani 1 1 d . . . . .
Cl7 Cl 0.64699(10) 0.83940(10) 0.36445(3) 0.0311(3) Uani 1 1 d . . . . .
P2 P 0.64694(10) 0.77662(10) 0.44302(3) 0.0254(3) Uani 1 1 d . . . . .
P3 P 0.40372(9) 0.71763(9) 0.35658(3) 0.0201(2) Uani 1 1 d . . . . .
O5 O 0.7042(4) 0.5476(3) 0.37645(11) 0.0469(11) Uani 1 1 d . . . . .
O107 O 0.5858(3) 0.8830(3) 0.45389(10) 0.0376(9) Uani 1 1 d . . . . .
O108 O 0.3069(3) 0.7705(3) 0.37905(8) 0.0255(7) Uani 1 1 d . . . . .
C4 C 0.6488(4) 0.6095(4) 0.38200(13) 0.0285(11) Uani 1 1 d . . . . .
C101 C 0.4484(4) 0.8274(4) 0.41532(12) 0.0249(10) Uani 1 1 d . . . . .
C102 C 0.4823(4) 0.8954(4) 0.44056(13) 0.0300(11) Uani 1 1 d . . . . .
C103 C 0.4166(5) 0.9723(4) 0.45298(14) 0.0366(13) Uani 1 1 d . . . . .
H103 H 0.4416 1.0176 0.4701 0.044 Uiso 1 1 calc R . . . .
C104 C 0.3138(5) 0.9814(4) 0.43987(13) 0.0347(13) Uani 1 1 d . . . . .
H104 H 0.2684 1.0348 0.4476 0.042 Uiso 1 1 calc R . . . .
C105 C 0.2758(4) 0.9138(4) 0.41564(12) 0.0299(11) Uani 1 1 d . . . . .
H105 H 0.2043 0.9194 0.4072 0.036 Uiso 1 1 calc R . . . .
C106 C 0.3444(4) 0.8378(4) 0.40392(11) 0.0253(10) Uani 1 1 d . . . . .
C109 C 0.6530(4) 0.7041(4) 0.48345(13) 0.0302(11) Uani 1 1 d . . . . .
C110 C 0.5406(5) 0.7045(5) 0.49957(15) 0.0430(15) Uani 1 1 d . . . . .
H11A H 0.5207 0.7745 0.5056 0.065 Uiso 1 1 calc GR . . . .
H11B H 0.5411 0.6621 0.5201 0.065 Uiso 1 1 calc GR . . . .
H11C H 0.4881 0.6772 0.4833 0.065 Uiso 1 1 calc GR . . . .
C111 C 0.6882(5) 0.5948(4) 0.47583(14) 0.0341(12) Uani 1 1 d . . . . .
H11D H 0.6370 0.5635 0.4600 0.051 Uiso 1 1 calc GR . . . .
H11E H 0.6899 0.5555 0.4970 0.051 Uiso 1 1 calc GR . . . .
H11F H 0.7602 0.5954 0.4656 0.051 Uiso 1 1 calc GR . . . .
C112 C 0.7322(5) 0.7554(5) 0.50797(14) 0.0399(14) Uani 1 1 d . . . . .
H11G H 0.8061 0.7459 0.4997 0.060 Uiso 1 1 calc GR . . . .
H11H H 0.7252 0.7246 0.5305 0.060 Uiso 1 1 calc GR . . . .
H11I H 0.7161 0.8284 0.5094 0.060 Uiso 1 1 calc GR . . . .
C113 C 0.3969(4) 0.7992(4) 0.31744(12) 0.0248(10) Uani 1 1 d . . . . .
C114 C 0.4024(5) 0.9107(4) 0.32843(13) 0.0310(11) Uani 1 1 d . . . . .
H11J H 0.3381 0.9277 0.3417 0.047 Uiso 1 1 calc GR . . . .
H11K H 0.4056 0.9544 0.3083 0.047 Uiso 1 1 calc GR . . . .
H11L H 0.4669 0.9215 0.3423 0.047 Uiso 1 1 calc GR . . . .
C115 C 0.4899(5) 0.7756(4) 0.29291(13) 0.0352(12) Uani 1 1 d . . . . .
H11M H 0.5588 0.7839 0.3048 0.053 Uiso 1 1 calc GR . . . .
H11N H 0.4869 0.8225 0.2736 0.053 Uiso 1 1 calc GR . . . .
H11O H 0.4833 0.7053 0.2848 0.053 Uiso 1 1 calc GR . . . .
C116 C 0.2872(5) 0.7818(4) 0.30004(14) 0.0371(13) Uani 1 1 d . . . . .
H11P H 0.2850 0.7130 0.2904 0.056 Uiso 1 1 calc GR . . . .
H11Q H 0.2774 0.8320 0.2819 0.056 Uiso 1 1 calc GR . . . .
H11R H 0.2293 0.7893 0.3168 0.056 Uiso 1 1 calc GR . . . .
C117 C 0.7811(4) 0.8246(4) 0.43457(14) 0.0338(12) Uani 1 1 d . . . . .
H11S H 0.7753 0.8806 0.4178 0.041 Uiso 1 1 calc R . . . .
H11T H 0.8099 0.8543 0.4558 0.041 Uiso 1 1 calc R . . . .
C118 C 0.8612(4) 0.7480(5) 0.42142(15) 0.0392(13) Uani 1 1 d D U . . .
H11U H 0.8248 0.6984 0.4063 0.047 Uiso 0.759(7) 1 calc R . P A 1
H11V H 0.8940 0.7103 0.4406 0.047 Uiso 0.759(7) 1 calc R . P A 1
H11W H 0.8257 0.7157 0.4016 0.047 Uiso 0.241(7) 1 calc R . P A 2
H11X H 0.8653 0.6947 0.4392 0.047 Uiso 0.241(7) 1 calc R . P A 2
C119 C 0.9487(6) 0.8060(5) 0.40163(19) 0.0358(16) Uani 0.759(7) 1 d D U P A 1
H11Y H 0.9148 0.8450 0.3829 0.043 Uiso 0.759(7) 1 calc R . P A 1
H H 0.9849 0.8550 0.4170 0.043 Uiso 0.759(7) 1 calc R . P A 1
C120 C 1.0325(6) 0.7322(6) 0.38690(19) 0.0411(17) Uani 0.759(7) 1 d D U P A 1
H12A H 1.0942 0.7727 0.3784 0.049 Uiso 0.759(7) 1 calc R . P A 1
H12B H 1.0596 0.6886 0.4056 0.049 Uiso 0.759(7) 1 calc R . P A 1
C121 C 0.9927(5) 0.6631(5) 0.35813(15) 0.0477(14) Uani 1 1 d D U . . .
H12C H 1.0557 0.6270 0.3484 0.057 Uiso 0.759(7) 1 calc R . P A 1
H12D H 0.9444 0.6109 0.3680 0.057 Uiso 0.759(7) 1 calc R . P A 1
H12E H 0.9283 0.6229 0.3646 0.057 Uiso 0.241(7) 1 calc R . P A 2
H12F H 1.0587 0.6277 0.3659 0.057 Uiso 0.241(7) 1 calc R . P A 2
C122 C 0.9330(7) 0.7157(6) 0.32928(16) 0.0428(16) Uani 0.759(7) 1 d D U P A 1
H12G H 0.9660 0.7833 0.3251 0.051 Uiso 0.759(7) 1 calc R . P A 1
H12H H 0.8571 0.7268 0.3361 0.051 Uiso 0.759(7) 1 calc R . P A 1
C123 C 0.9358(8) 0.6534(6) 0.2963(2) 0.0485(19) Uani 0.759(7) 1 d D U P A 1
H12I H 0.9142 0.6984 0.2772 0.058 Uiso 0.759(7) 1 calc R . P A 1
H12J H 1.0110 0.6315 0.2921 0.058 Uiso 0.759(7) 1 calc R . P A 1
C124 C 0.8633(6) 0.5590(5) 0.29590(17) 0.0522(16) Uani 1 1 d D U . . .
H12K H 0.8915 0.5126 0.2782 0.063 Uiso 0.759(7) 1 calc R . P A 1
H12L H 0.8729 0.5240 0.3180 0.063 Uiso 0.759(7) 1 calc R . P A 1
H12M H 0.9004 0.5271 0.2763 0.063 Uiso 0.241(7) 1 calc R . P A 2
H12N H 0.8796 0.5206 0.3169 0.063 Uiso 0.241(7) 1 calc R . P A 2
C125 C 0.7441(6) 0.5701(5) 0.29002(16) 0.0487(16) Uani 1 1 d . . . . .
H12O H 0.7323 0.6047 0.2680 0.058 Uiso 1 1 calc R . . . .
H12P H 0.7134 0.6140 0.3080 0.058 Uiso 1 1 calc R . . . .
C126 C 0.6842(5) 0.4682(5) 0.28985(15) 0.0446(15) Uani 1 1 d . . . . .
H12Q H 0.7113 0.4268 0.2706 0.053 Uiso 1 1 calc R . . . .
H12R H 0.7018 0.4312 0.3111 0.053 Uiso 1 1 calc R . . . .
C127 C 0.5616(5) 0.4763(5) 0.28692(14) 0.0419(14) Uani 1 1 d . . . . .
H12S H 0.5435 0.5198 0.2672 0.050 Uiso 1 1 calc R . . . .
H12T H 0.5314 0.4076 0.2827 0.050 Uiso 1 1 calc R . . . .
C128 C 0.5092(5) 0.5207(4) 0.31861(13) 0.0322(12) Uani 1 1 d . . . . .
H12U H 0.5230 0.4741 0.3379 0.039 Uiso 1 1 calc R . . . .
H12V H 0.5443 0.5866 0.3239 0.039 Uiso 1 1 calc R . . . .
C129 C 0.3892(5) 0.5378(4) 0.31582(14) 0.0347(12) Uani 1 1 d . . . . .
H12W H 0.3530 0.4708 0.3141 0.042 Uiso 1 1 calc R . . . .
H12X H 0.3743 0.5757 0.2946 0.042 Uiso 1 1 calc R . . . .
C130 C 0.3404(4) 0.5966(4) 0.34572(13) 0.0296(11) Uani 1 1 d . . . . .
H13A H 0.3429 0.5522 0.3660 0.036 Uiso 1 1 calc R . . . .
H13B H 0.2636 0.6098 0.3406 0.036 Uiso 1 1 calc R . . . .
C219 C 0.9788(9) 0.766(2) 0.4102(5) 0.040(3) Uani 0.241(7) 1 d D U P A 2
H21A H 1.0056 0.8303 0.4205 0.048 Uiso 0.241(7) 1 calc R . P A 2
H21B H 1.0246 0.7097 0.4184 0.048 Uiso 0.241(7) 1 calc R . P A 2
C220 C 0.987(2) 0.7734(9) 0.3714(5) 0.041(3) Uani 0.241(7) 1 d D U P A 2
H22A H 1.0522 0.8118 0.3647 0.049 Uiso 0.241(7) 1 calc R . P A 2
H22B H 0.9228 0.8086 0.3619 0.049 Uiso 0.241(7) 1 calc R . P A 2
C222 C 0.996(2) 0.687(2) 0.3196(3) 0.051(3) Uani 0.241(7) 1 d D U P A 2
H22C H 1.0202 0.7579 0.3167 0.061 Uiso 0.241(7) 1 calc R . P A 2
H22D H 1.0512 0.6423 0.3091 0.061 Uiso 0.241(7) 1 calc R . P A 2
C223 C 0.891(2) 0.6732(8) 0.2993(8) 0.047(3) Uani 0.241(7) 1 d D U P A 2
H22E H 0.8987 0.7038 0.2765 0.057 Uiso 0.241(7) 1 calc R . P A 2
H22F H 0.8309 0.7089 0.3111 0.057 Uiso 0.241(7) 1 calc R . P A 2

loop_
_atom_site_aniso_label
_atom_site_aniso_U_11
_atom_site_aniso_U_22
_atom_site_aniso_U_33
_atom_site_aniso_U_23
_atom_site_aniso_U_13
_atom_site_aniso_U_12
Rh1 0.01602(17) 0.01651(16) 0.02306(17) 0.00054(13) -0.00209(13) -0.00085(13)
Cl6 0.0277(6) 0.0331(6) 0.0343(6) 0.0101(5) -0.0042(5) -0.0121(5)
Cl7 0.0251(6) 0.0307(6) 0.0377(6) 0.0104(5) -0.0016(5) -0.0089(5)
P2 0.0243(6) 0.0236(6) 0.0283(6) -0.0016(5) -0.0081(5) -0.0003(5)
P3 0.0177(5) 0.0202(5) 0.0223(5) 0.0002(5) -0.0030(4) -0.0006(5)
O5 0.042(2) 0.038(2) 0.060(3) -0.012(2) -0.008(2) 0.011(2)
O107 0.036(2) 0.0265(19) 0.050(2) -0.0107(17) -0.0229(18) 0.0100(17)
O108 0.0189(16) 0.0312(18) 0.0265(16) -0.0018(14) -0.0023(13) 0.0003(15)
C4 0.031(3) 0.024(3) 0.031(3) -0.002(2) -0.005(2) -0.006(2)
C101 0.030(3) 0.022(2) 0.023(2) -0.0016(19) -0.001(2) 0.001(2)
C102 0.032(3) 0.025(2) 0.033(3) -0.004(2) -0.011(2) 0.003(2)
C103 0.043(3) 0.031(3) 0.035(3) -0.010(2) -0.007(2) 0.014(3)
C104 0.039(3) 0.033(3) 0.032(3) -0.002(2) -0.001(2) 0.020(3)
C105 0.028(3) 0.035(3) 0.026(2) 0.001(2) 0.001(2) 0.010(2)
C106 0.024(2) 0.031(3) 0.020(2) 0.003(2) -0.0002(18) 0.000(2)
C109 0.026(3) 0.038(3) 0.027(2) -0.002(2) -0.002(2) 0.005(2)
C110 0.036(3) 0.060(4) 0.033(3) -0.006(3) 0.007(2) 0.005(3)
C111 0.034(3) 0.034(3) 0.034(3) 0.006(2) -0.004(2) 0.006(3)
C112 0.045(4) 0.044(3) 0.031(3) -0.004(2) -0.014(3) 0.004(3)
C113 0.026(3) 0.021(2) 0.027(2) 0.0027(19) -0.004(2) 0.003(2)
C114 0.037(3) 0.024(3) 0.032(3) 0.003(2) -0.002(2) 0.005(2)
C115 0.044(3) 0.035(3) 0.027(3) 0.007(2) 0.004(2) 0.000(3)
C116 0.040(3) 0.036(3) 0.035(3) 0.001(2) -0.013(2) 0.007(3)
C117 0.032(3) 0.033(3) 0.037(3) 0.005(2) -0.009(2) -0.012(2)
C118 0.033(3) 0.045(3) 0.039(3) -0.010(2) 0.006(2) -0.016(2)
C119 0.032(3) 0.035(3) 0.040(3) -0.004(3) 0.004(3) -0.009(3)
C120 0.031(3) 0.045(3) 0.047(3) -0.004(3) 0.004(3) -0.002(3)
C121 0.042(3) 0.046(3) 0.055(3) -0.007(3) 0.000(2) 0.008(3)
C122 0.040(3) 0.041(3) 0.048(3) -0.001(3) 0.011(3) 0.004(3)
C123 0.051(4) 0.051(3) 0.044(3) 0.005(3) 0.012(3) 0.003(3)
C124 0.058(3) 0.054(3) 0.045(3) 0.001(3) 0.005(3) -0.002(3)
C125 0.061(4) 0.044(4) 0.041(3) 0.006(3) 0.012(3) 0.012(3)
C126 0.054(4) 0.043(3) 0.037(3) -0.008(3) -0.002(3) 0.017(3)
C127 0.059(4) 0.034(3) 0.032(3) -0.010(2) -0.010(3) 0.008(3)
C128 0.043(3) 0.023(3) 0.031(3) -0.002(2) -0.008(2) 0.002(2)
C129 0.038(3) 0.029(3) 0.037(3) -0.005(2) -0.009(2) -0.003(2)
C130 0.026(3) 0.025(2) 0.037(3) 0.000(2) -0.005(2) -0.008(2)
C219 0.036(5) 0.042(5) 0.042(4) -0.003(4) 0.003(4) -0.006(4)
C220 0.037(4) 0.042(4) 0.044(4) -0.002(4) 0.004(4) -0.003(4)
C222 0.048(5) 0.049(5) 0.055(5) 0.000(4) 0.002(4) 0.003(4)
C223 0.046(5) 0.049(5) 0.047(4) 0.003(4) 0.005(4) 0.002(4)

loop_
_atom_type_symbol
_atom_type_description
_atom_type_scat_dispersion_real
_atom_type_scat_dispersion_imag
_atom_type_scat_source
C C 0.0181 0.0091 'International Tables Vol C Tables 4.2.6.8 and 6.1.1.4'
H H 0.0000 0.0000 'International Tables Vol C Tables 4.2.6.8 and 6.1.1.4'
Cl Cl 0.3639 0.7018 'International Tables Vol C Tables 4.2.6.8 and 6.1.1.4'
O O 0.0492 0.0322 'International Tables Vol C Tables 4.2.6.8 and 6.1.1.4'
P P 0.2955 0.4335 'International Tables Vol C Tables 4.2.6.8 and 6.1.1.4'
Rh Rh 0.0927 3.6045 'International Tables Vol C Tables 4.2.6.8 and 6.1.1.4'

loop_
_exptl_crystal_face_index_h
_exptl_crystal_face_index_k
_exptl_crystal_face_index_l
_exptl_crystal_face_perp_dist
6 -6 3 0.0732
-6 -6 -1 0.0342
-6 6 -3 0.0684
6 6 1 0.0523
0 0 -26 0.0077
-6 6 3 0.0671
0 0 26 0.0124

loop_
_geom_angle_atom_site_label_1
_geom_angle_atom_site_label_2
_geom_angle_atom_site_label_3
_geom_angle
Cl6 Rh1 P3 85.00(4)
Cl7 Rh1 Cl6 176.32(5)
Cl7 Rh1 P3 92.94(4)
P2 Rh1 Cl6 96.90(5)
P2 Rh1 Cl7 86.19(5)
P2 Rh1 P3 156.80(5)
C4 Rh1 Cl6 87.24(15)
C4 Rh1 Cl7 90.40(15)
C4 Rh1 P2 97.14(15)
C4 Rh1 P3 106.06(15)
C4 Rh1 C101 174.6(2)
C101 Rh1 Cl6 89.56(14)
C101 Rh1 Cl7 92.99(14)
C101 Rh1 P2 78.88(14)
C101 Rh1 P3 78.01(14)
O107 P2 Rh1 103.46(14)
O107 P2 C109 103.4(2)
O107 P2 C117 100.1(2)
C109 P2 Rh1 122.30(18)
C117 P2 Rh1 116.71(18)
C117 P2 C109 107.4(2)
O108 P3 Rh1 100.99(12)
O108 P3 C113 99.7(2)
O108 P3 C130 100.3(2)
C113 P3 Rh1 124.46(17)
C130 P3 Rh1 119.36(18)
C130 P3 C113 106.6(2)
C102 O107 P2 115.1(3)
C106 O108 P3 113.6(3)
O5 C4 Rh1 175.2(5)
C102 C101 Rh1 121.6(4)
C106 C101 Rh1 121.6(4)
C106 C101 C102 116.8(5)
O107 C102 C101 118.0(5)
C103 C102 O107 119.5(5)
C103 C102 C101 122.5(5)
C104 C103 C102 118.3(5)
C103 C104 C105 121.1(5)
C104 C105 C106 118.6(5)
C101 C106 O108 118.6(4)
C101 C106 C105 122.6(5)
C105 C106 O108 118.8(4)
C110 C109 P2 108.4(4)
C110 C109 C112 108.7(5)
C111 C109 P2 108.9(3)
C111 C109 C110 110.1(5)
C111 C109 C112 110.6(5)
C112 C109 P2 109.9(4)
C114 C113 P3 108.2(3)
C114 C113 C115 109.8(4)
C114 C113 C116 107.8(4)
C115 C113 P3 111.6(3)
C115 C113 C116 110.7(4)
C116 C113 P3 108.7(4)
C118 C117 P2 116.0(4)
C117 C118 C119 108.1(5)
C117 C118 C219 128.2(12)
C120 C119 C118 111.0(6)
C121 C120 C119 115.7(6)
C122 C121 C120 116.1(6)
C220 C121 C222 98.4(14)
C121 C122 C123 112.3(7)
C124 C123 C122 115.2(6)
C125 C124 C123 120.0(7)
C125 C124 C223 97.7(10)
C124 C125 C126 113.2(5)
C127 C126 C125 115.0(5)
C128 C127 C126 112.9(5)
C129 C128 C127 114.7(5)
C128 C129 C130 114.1(4)
C129 C130 P3 116.7(4)
C220 C219 C118 110.8(14)
C219 C220 C121 106.4(15)
C223 C222 C121 117.6(18)
C222 C223 C124 109.9(17)

loop_
_geom_bond_atom_site_label_1
_geom_bond_atom_site_label_2
_geom_bond_distance
Rh1 Cl6 2.3616(12)
Rh1 Cl7 2.3521(12)
Rh1 P2 2.3324(12)
Rh1 P3 2.3768(11)
Rh1 C4 1.996(6)
Rh1 C101 2.018(5)
P2 O107 1.646(4)
P2 C109 1.856(5)
P2 C117 1.810(5)
P3 O108 1.645(3)
P3 C113 1.877(5)
P3 C130 1.822(5)
O5 C4 1.086(7)
O107 C102 1.397(6)
O108 C106 1.398(6)
C101 C102 1.400(7)
C101 C106 1.373(7)
C102 C103 1.387(7)
C103 C104 1.380(8)
C104 C105 1.385(8)
C105 C106 1.391(7)
C109 C110 1.532(7)
C109 C111 1.528(7)
C109 C112 1.533(7)
C113 C114 1.527(7)
C113 C115 1.535(7)
C113 C116 1.542(7)
C117 C118 1.506(8)
C118 C119 1.537(6)
C118 C219 1.542(8)
C119 C120 1.534(6)
C120 C121 1.533(6)
C121 C122 1.521(6)
C121 C220 1.540(8)
C121 C222 1.549(8)
C122 C123 1.536(7)
C123 C124 1.530(7)
C124 C125 1.504(10)
C124 C223 1.542(8)
C125 C126 1.531(9)
C126 C127 1.529(9)
C127 C128 1.522(7)
C128 C129 1.509(8)
C129 C130 1.532(7)
C219 C220 1.536(8)
C222 C223 1.540(8)

loop_
_exptl_oxdiff_crystal_face_indexfrac_h
_exptl_oxdiff_crystal_face_indexfrac_k
_exptl_oxdiff_crystal_face_indexfrac_l
_exptl_oxdiff_crystal_face_x
_exptl_oxdiff_crystal_face_y
_exptl_oxdiff_crystal_face_z
5.5396 -6.0866 3.3239 0.0052 0.0074 1.0000
-5.7772 -5.9309 -0.7158 0.8950 -0.4461 -0.0014
-5.6193 6.0036 -3.3335 0.0072 -0.0136 -0.9999
5.5721 6.1481 0.5946 -0.8946 0.4455 -0.0350
0.2335 0.0807 -25.5226 0.4436 0.8874 -0.1254
-5.6366 5.9791 3.4084 -0.1130 -0.2458 -0.9627
-0.0482 -0.3853 25.6085 -0.4351 -0.8892 0.1671
